data_4135567
loop_
_publ_author_name
'Jakhar, Vineet'
'Pal, Digvijayee'
'Ghiviriga, Ion'
'Abboud, Khalil A.'
'Lester, Daniel W.'
'Sumerlin, Brent S.'
'Veige, Adam S.'

_publ_section_title
;
 Tethered Tungsten-Alkylidenes for the Synthesis of Cyclic Polynorbornene
 via Ring Expansion Metathesis: Unprecedented Stereoselectivity and
 Trapping of Key Catalytic Intermediates.
;
_journal_issue 2
_journal_name_full 'Journal of the American Chemical Society'
_journal_page_first 1235
_journal_page_last 1246
_journal_paper_doi 10.1021/jacs.0c12248
_journal_volume 143
_journal_year 2021
_chemical_formula_sum 'C40 H53 N O4 W'
_chemical_formula_weight 795.68
_space_group_crystal_system monoclinic
_space_group_IT_number 14
_space_group_name_Hall '-P 2ybc'
_space_group_name_H-M_alt 'P 1 21/c 1'
_atom_sites_solution_hydrogens geom
_atom_sites_solution_primary direct
_atom_sites_solution_secondary difmap
_audit_creation_method SHELXL-2014/7
_cell_angle_alpha 90
_cell_angle_beta 94.0853(6)
_cell_angle_gamma 90
_cell_formula_units_Z 4
_cell_length_a 11.4548(4)
_cell_length_b 16.0612(5)
_cell_length_c 19.5973(7)
_cell_measurement_reflns_used 9643
_cell_measurement_temperature 100(2)
_cell_measurement_theta_max 27.87
_cell_measurement_theta_min 2.19
_cell_volume 3596.3(2)
_computing_cell_refinement 'Bruker APEX3 (Bruker, 2014)'
_computing_data_collection 'Bruker APEX3 (Bruker, 2014)'
_computing_data_reduction 'Bruker Apex3 SAINT (Bruker, 2014)'
_computing_molecular_graphics 'XP in SHELXTL-plus, Bruker 2014'
_computing_publication_material 'SHELXL2014/7, Sheldrick, G. M. 2014'
_computing_structure_refinement 'SHELXL2014/7, Sheldrick G. M. 2014'
_computing_structure_solution 'SHELXL2014/7, Sheldrick G. M. 2014'
_diffrn_ambient_temperature 100(2)
_diffrn_measured_fraction_theta_full 1.000
_diffrn_measured_fraction_theta_max 1.000
_diffrn_measurement_device_type 'Bruker APEX-II DUO'
_diffrn_measurement_method 'phi and omega scans'
_diffrn_radiation_type MoK\a
_diffrn_radiation_wavelength 0.71073
_diffrn_reflns_av_R_equivalents 0.0230
_diffrn_reflns_av_unetI/netI 0.0105
_diffrn_reflns_Laue_measured_fraction_full 1.000
_diffrn_reflns_Laue_measured_fraction_max 1.000
_diffrn_reflns_limit_h_max 15
_diffrn_reflns_limit_h_min -15
_diffrn_reflns_limit_k_max 21
_diffrn_reflns_limit_k_min -20
_diffrn_reflns_limit_l_max 25
_diffrn_reflns_limit_l_min -25
_diffrn_reflns_number 80798
_diffrn_reflns_point_group_measured_fraction_full 1.000
_diffrn_reflns_point_group_measured_fraction_max 1.000
_diffrn_reflns_theta_full 25.000
_diffrn_reflns_theta_max 27.878
_diffrn_reflns_theta_min 1.641
_diffrn_source 'fine-focus sealed tube'
_exptl_absorpt_coefficient_mu 3.253
_exptl_absorpt_correction_T_max 0.8503
_exptl_absorpt_correction_T_min 0.6879
_exptl_absorpt_correction_type integration
_exptl_absorpt_process_details 'based on measured indexed crystal faces, Bruker SHELXTL2014 (Sheldrick, 2014)'
_exptl_crystal_colour yellow
_exptl_crystal_density_diffrn 1.470
_exptl_crystal_description Plate
_exptl_crystal_F_000 1624
_exptl_crystal_size_max 0.130
_exptl_crystal_size_mid 0.109
_exptl_crystal_size_min 0.053
_exptl_transmission_factor_max 0.5631
_exptl_transmission_factor_min 0.4978
_refine_diff_density_max 0.555
_refine_diff_density_min -0.328
_refine_diff_density_rms 0.054
_refine_ls_extinction_method none
_refine_ls_goodness_of_fit_ref 1.034
_refine_ls_hydrogen_treatment constr
_refine_ls_matrix_type full
_refine_ls_number_parameters 427
_refine_ls_number_reflns 8572
_refine_ls_number_restraints 0
_refine_ls_restrained_S_all 1.034
_refine_ls_R_factor_all 0.0140
_refine_ls_R_factor_gt 0.0121
_refine_ls_shift/su_max 0.007
_refine_ls_shift/su_mean 0.000
_refine_ls_structure_factor_coef Fsqd
_refine_ls_weighting_details 'w=1/[\s^2^(Fo^2^)+(0.0169P)^2^+1.6043P] where P=(Fo^2^+2Fc^2^)/3'
_refine_ls_weighting_scheme calc
_refine_ls_wR_factor_gt 0.0310
_refine_ls_wR_factor_ref 0.0315
_reflns_Friedel_coverage 0.000
_reflns_number_gt 7921
_reflns_number_total 8572
_reflns_threshold_expression 'I > 2\s(I)'
_cod_data_source_file ja0c12248_si_004.cif
_cod_data_source_block vj14
_cod_original_sg_symbol_H-M 'P 21/c'
_cod_database_code 4135567
_shelx_shelxl_version_number 2014/7
_shelx_space_group_comment
; 
The symmetry employed for this shelxl refinement is uniquely defined 
by the following loop, which should always be used as a source of 
symmetry information in preference to the above space-group names. 
They are only intended as comments. 
;
_shelx_estimated_absorpt_t_min 0.677
_shelx_estimated_absorpt_t_max 0.847

loop_
_space_group_symop_operation_xyz
'x, y, z'
'-x, y+1/2, -z+1/2'
'-x, -y, -z'
'x, -y-1/2, z-1/2'

loop_
_atom_site_label
_atom_site_type_symbol
_atom_site_fract_x
_atom_site_fract_y
_atom_site_fract_z
_atom_site_U_iso_or_equiv
_atom_site_adp_type
_atom_site_occupancy
_atom_site_site_symmetry_order
_atom_site_calc_flag
_atom_site_refinement_flags_posn
_atom_site_refinement_flags_adp
_atom_site_refinement_flags_occupancy
_atom_site_disorder_assembly
_atom_site_disorder_group
W1 W 0.29887(2) 0.73410(2) 0.63478(2) 0.00932(2) Uani 1 1 d . . . . .
O1 O 0.41945(9) 0.67042(6) 0.46127(5) 0.0169(2) Uani 1 1 d . . . . .
O2 O 0.13597(8) 0.72364(6) 0.59419(5) 0.01300(19) Uani 1 1 d . . . . .
O3 O 0.43833(8) 0.68437(6) 0.68421(4) 0.01228(18) Uani 1 1 d . . . . .
O4 O 0.21870(8) 0.64080(6) 0.70741(5) 0.0174(2) Uani 1 1 d . . . . .
N1 N 0.28709(10) 0.82574(7) 0.68020(5) 0.0134(2) Uani 1 1 d . . . . .
C1 C 0.37189(11) 0.76506(8) 0.55114(6) 0.0113(2) Uani 1 1 d . . . . .
C2 C 0.37971(11) 0.68508(8) 0.51671(6) 0.0115(2) Uani 1 1 d . . . . .
C3 C 0.33365(11) 0.60752(8) 0.55323(6) 0.0117(2) Uani 1 1 d . . . . .
C4 C 0.21965(11) 0.57857(8) 0.53484(6) 0.0123(2) Uani 1 1 d . . . . .
C5 C 0.19047(12) 0.49686(9) 0.55027(7) 0.0151(3) Uani 1 1 d . . . . .
H5A H 0.1133 0.4772 0.5391 0.018 Uiso 1 1 calc R U . . .
C6 C 0.27390(12) 0.44386(9) 0.58196(7) 0.0168(3) Uani 1 1 d . . . . .
H6A H 0.2544 0.3874 0.5900 0.020 Uiso 1 1 calc R U . . .
C7 C 0.38553(12) 0.47298(9) 0.60191(7) 0.0149(3) Uani 1 1 d . . . . .
H7A H 0.4414 0.4366 0.6243 0.018 Uiso 1 1 calc R U . . .
C8 C 0.41565(11) 0.55523(8) 0.58917(6) 0.0118(2) Uani 1 1 d . . . . .
C9 C 0.13327(11) 0.63405(8) 0.49732(7) 0.0125(2) Uani 1 1 d . . . . .
C10 C 0.09337(11) 0.70614(9) 0.52908(6) 0.0122(2) Uani 1 1 d . . . . .
C11 C 0.00720(12) 0.75748(9) 0.49478(7) 0.0137(3) Uani 1 1 d . . . . .
C12 C -0.03177(12) 0.73421(9) 0.42843(7) 0.0171(3) Uani 1 1 d . . . . .
H12A H -0.0891 0.7678 0.4042 0.020 Uiso 1 1 calc R U . . .
C13 C 0.00936(12) 0.66425(10) 0.39621(7) 0.0182(3) Uani 1 1 d . . . . .
H13A H -0.0185 0.6512 0.3506 0.022 Uiso 1 1 calc R U . . .
C14 C 0.09114(12) 0.61373(9) 0.43088(7) 0.0156(3) Uani 1 1 d . . . . .
H14A H 0.1187 0.5652 0.4095 0.019 Uiso 1 1 calc R U . . .
C15 C 0.53246(11) 0.58837(8) 0.61318(6) 0.0120(2) Uani 1 1 d . . . . .
C16 C 0.53920(11) 0.65287(8) 0.66200(6) 0.0115(2) Uani 1 1 d . . . . .
C17 C 0.64939(11) 0.68125(8) 0.69023(6) 0.0124(2) Uani 1 1 d . . . . .
C18 C 0.74841(12) 0.64658(9) 0.66371(7) 0.0144(3) Uani 1 1 d . . . . .
H18A H 0.8234 0.6655 0.6809 0.017 Uiso 1 1 calc R U . . .
C19 C 0.74187(12) 0.58558(9) 0.61327(7) 0.0154(3) Uani 1 1 d . . . . .
H19A H 0.8113 0.5651 0.5954 0.019 Uiso 1 1 calc R U . . .
C20 C 0.63386(12) 0.55472(9) 0.58909(7) 0.0143(3) Uani 1 1 d . . . . .
H20A H 0.6289 0.5110 0.5564 0.017 Uiso 1 1 calc R U . . .
C21 C 0.41989(12) 0.84152(8) 0.51623(7) 0.0138(3) Uani 1 1 d . . . . .
C22 C 0.55196(12) 0.82916(10) 0.50836(8) 0.0194(3) Uani 1 1 d . . . . .
H22A H 0.5927 0.8209 0.5536 0.029 Uiso 1 1 calc R U . . .
H22B H 0.5835 0.8785 0.4868 0.029 Uiso 1 1 calc R U . . .
H22C H 0.5635 0.7802 0.4798 0.029 Uiso 1 1 calc R U . . .
C23 C 0.40403(13) 0.92020(9) 0.55831(7) 0.0194(3) Uani 1 1 d . . . . .
H23A H 0.3207 0.9285 0.5645 0.029 Uiso 1 1 calc R U . . .
H23B H 0.4343 0.9683 0.5343 0.029 Uiso 1 1 calc R U . . .
H23C H 0.4470 0.9144 0.6031 0.029 Uiso 1 1 calc R U . . .
C24 C 0.35560(14) 0.85352(10) 0.44506(7) 0.0206(3) Uani 1 1 d . . . . .
H24A H 0.2714 0.8589 0.4499 0.031 Uiso 1 1 calc R U . . .
H24B H 0.3700 0.8053 0.4162 0.031 Uiso 1 1 calc R U . . .
H24C H 0.3846 0.9040 0.4238 0.031 Uiso 1 1 calc R U . . .
C25 C -0.04120(12) 0.83601(9) 0.52747(7) 0.0159(3) Uani 1 1 d . . . . .
C26 C -0.13756(13) 0.87772(10) 0.48073(8) 0.0218(3) Uani 1 1 d . . . . .
H26A H -0.1050 0.8955 0.4382 0.033 Uiso 1 1 calc R U . . .
H26B H -0.1679 0.9263 0.5040 0.033 Uiso 1 1 calc R U . . .
H26C H -0.2012 0.8380 0.4702 0.033 Uiso 1 1 calc R U . . .
C27 C 0.05822(13) 0.89935(9) 0.54087(8) 0.0194(3) Uani 1 1 d . . . . .
H27A H 0.0898 0.9147 0.4974 0.029 Uiso 1 1 calc R U . . .
H27B H 0.1204 0.8746 0.5713 0.029 Uiso 1 1 calc R U . . .
H27C H 0.0279 0.9492 0.5624 0.029 Uiso 1 1 calc R U . . .
C28 C -0.09512(13) 0.81380(10) 0.59479(8) 0.0225(3) Uani 1 1 d . . . . .
H28A H -0.1610 0.7756 0.5853 0.034 Uiso 1 1 calc R U . . .
H28B H -0.1229 0.8647 0.6160 0.034 Uiso 1 1 calc R U . . .
H28C H -0.0358 0.7870 0.6259 0.034 Uiso 1 1 calc R U . . .
C29 C 0.66084(12) 0.74697(9) 0.74702(7) 0.0154(3) Uani 1 1 d . . . . .
C30 C 0.59977(14) 0.71628(10) 0.81015(7) 0.0208(3) Uani 1 1 d . . . . .
H30A H 0.6384 0.6656 0.8280 0.031 Uiso 1 1 calc R U . . .
H30B H 0.5174 0.7043 0.7969 0.031 Uiso 1 1 calc R U . . .
H30C H 0.6048 0.7595 0.8455 0.031 Uiso 1 1 calc R U . . .
C31 C 0.60728(13) 0.82966(9) 0.72074(7) 0.0183(3) Uani 1 1 d . . . . .
H31A H 0.5247 0.8211 0.7058 0.027 Uiso 1 1 calc R U . . .
H31B H 0.6494 0.8495 0.6821 0.027 Uiso 1 1 calc R U . . .
H31C H 0.6136 0.8711 0.7575 0.027 Uiso 1 1 calc R U . . .
C32 C 0.78928(13) 0.76436(10) 0.77041(8) 0.0221(3) Uani 1 1 d . . . . .
H32A H 0.8271 0.7125 0.7865 0.033 Uiso 1 1 calc R U . . .
H32B H 0.7929 0.8051 0.8077 0.033 Uiso 1 1 calc R U . . .
H32C H 0.8298 0.7865 0.7320 0.033 Uiso 1 1 calc R U . . .
C33 C 0.26835(13) 0.88732(9) 0.73362(7) 0.0173(3) Uani 1 1 d . . . . .
C34 C 0.30861(14) 0.84748(10) 0.80232(7) 0.0218(3) Uani 1 1 d . . . . .
H34A H 0.2625 0.7971 0.8091 0.033 Uiso 1 1 calc R U . . .
H34B H 0.2974 0.8870 0.8394 0.033 Uiso 1 1 calc R U . . .
H34C H 0.3917 0.8328 0.8024 0.033 Uiso 1 1 calc R U . . .
C35 C 0.13747(14) 0.90767(11) 0.73143(8) 0.0262(3) Uani 1 1 d . . . . .
H35A H 0.0929 0.8562 0.7365 0.039 Uiso 1 1 calc R U . . .
H35B H 0.1131 0.9339 0.6876 0.039 Uiso 1 1 calc R U . . .
H35C H 0.1227 0.9459 0.7688 0.039 Uiso 1 1 calc R U . . .
C36 C 0.33826(16) 0.96685(10) 0.72264(8) 0.0278(4) Uani 1 1 d . . . . .
H36A H 0.4213 0.9530 0.7210 0.042 Uiso 1 1 calc R U . . .
H36B H 0.3284 1.0055 0.7605 0.042 Uiso 1 1 calc R U . . .
H36C H 0.3098 0.9930 0.6794 0.042 Uiso 1 1 calc R U . . .
C37 C 0.09429(13) 0.63988(12) 0.71914(9) 0.0284(4) Uani 1 1 d . . . . .
H37A H 0.0495 0.6078 0.6830 0.034 Uiso 1 1 calc R U . . .
H37B H 0.0627 0.6972 0.7198 0.034 Uiso 1 1 calc R U . . .
C38 C 0.08762(15) 0.59841(12) 0.78834(9) 0.0304(4) Uani 1 1 d . . . . .
H38A H 0.0112 0.5706 0.7920 0.037 Uiso 1 1 calc R U . . .
H38B H 0.1007 0.6390 0.8261 0.037 Uiso 1 1 calc R U . . .
C39 C 0.18673(15) 0.53556(11) 0.78831(9) 0.0283(4) Uani 1 1 d . . . . .
H39A H 0.2124 0.5178 0.8354 0.034 Uiso 1 1 calc R U . . .
H39B H 0.1635 0.4859 0.7606 0.034 Uiso 1 1 calc R U . . .
C40 C 0.28174(13) 0.58454(10) 0.75612(7) 0.0209(3) Uani 1 1 d . . . . .
H40A H 0.3293 0.6164 0.7913 0.025 Uiso 1 1 calc R U . . .
H40B H 0.3339 0.5469 0.7323 0.025 Uiso 1 1 calc R U . . .

loop_
_atom_site_aniso_label
_atom_site_aniso_U_11
_atom_site_aniso_U_22
_atom_site_aniso_U_33
_atom_site_aniso_U_23
_atom_site_aniso_U_13
_atom_site_aniso_U_12
W1 0.01012(3) 0.00920(3) 0.00860(3) -0.00034(2) 0.00040(2) 0.00035(2)
O1 0.0213(5) 0.0169(5) 0.0126(4) -0.0014(4) 0.0027(4) 0.0004(4)
O2 0.0111(4) 0.0159(5) 0.0119(4) 0.0006(4) -0.0005(3) -0.0004(3)
O3 0.0118(4) 0.0148(5) 0.0101(4) -0.0008(3) -0.0001(3) 0.0013(4)
O4 0.0139(5) 0.0206(5) 0.0178(5) 0.0066(4) 0.0012(4) -0.0001(4)
N1 0.0157(5) 0.0129(6) 0.0118(5) -0.0011(4) 0.0014(4) 0.0006(4)
C1 0.0112(6) 0.0115(6) 0.0110(6) 0.0007(5) -0.0002(4) 0.0004(5)
C2 0.0098(6) 0.0125(7) 0.0118(6) 0.0013(5) -0.0024(4) 0.0004(5)
C3 0.0139(6) 0.0103(6) 0.0109(5) -0.0016(5) 0.0002(5) 0.0002(5)
C4 0.0136(6) 0.0138(7) 0.0096(5) -0.0011(5) 0.0004(5) 0.0010(5)
C5 0.0144(6) 0.0154(7) 0.0155(6) -0.0004(5) 0.0000(5) -0.0032(5)
C6 0.0207(7) 0.0115(7) 0.0178(6) 0.0024(5) -0.0002(5) -0.0032(5)
C7 0.0172(6) 0.0130(7) 0.0139(6) 0.0020(5) -0.0022(5) 0.0020(5)
C8 0.0131(6) 0.0136(6) 0.0085(5) -0.0022(5) 0.0002(4) 0.0008(5)
C9 0.0096(6) 0.0137(7) 0.0141(6) 0.0012(5) -0.0004(5) -0.0015(5)
C10 0.0104(6) 0.0143(6) 0.0118(6) 0.0014(5) 0.0000(4) -0.0028(5)
C11 0.0105(6) 0.0142(7) 0.0163(6) 0.0024(5) 0.0013(5) -0.0012(5)
C12 0.0127(6) 0.0202(7) 0.0178(6) 0.0036(5) -0.0031(5) 0.0014(5)
C13 0.0159(6) 0.0231(8) 0.0148(6) -0.0008(5) -0.0037(5) -0.0002(6)
C14 0.0135(6) 0.0168(7) 0.0164(6) -0.0023(5) -0.0005(5) -0.0006(5)
C15 0.0138(6) 0.0111(6) 0.0106(5) 0.0022(5) -0.0022(5) 0.0004(5)
C16 0.0123(6) 0.0116(6) 0.0105(5) 0.0024(5) 0.0005(4) 0.0020(5)
C17 0.0150(6) 0.0117(6) 0.0101(5) 0.0010(5) -0.0011(5) -0.0004(5)
C18 0.0126(6) 0.0155(7) 0.0146(6) 0.0019(5) -0.0022(5) -0.0010(5)
C19 0.0138(6) 0.0158(7) 0.0168(6) 0.0009(5) 0.0016(5) 0.0035(5)
C20 0.0173(6) 0.0128(7) 0.0126(6) -0.0008(5) -0.0006(5) 0.0028(5)
C21 0.0158(6) 0.0118(7) 0.0141(6) 0.0016(5) 0.0032(5) -0.0014(5)
C22 0.0167(7) 0.0193(7) 0.0229(7) -0.0002(6) 0.0059(5) -0.0038(5)
C23 0.0253(7) 0.0119(7) 0.0219(7) -0.0006(5) 0.0070(6) -0.0028(6)
C24 0.0264(8) 0.0188(8) 0.0166(6) 0.0057(5) 0.0014(6) 0.0025(6)
C25 0.0142(6) 0.0137(7) 0.0198(6) 0.0016(5) 0.0014(5) 0.0027(5)
C26 0.0160(7) 0.0196(8) 0.0294(8) 0.0018(6) -0.0027(6) 0.0044(6)
C27 0.0179(7) 0.0146(7) 0.0253(7) 0.0007(6) -0.0019(6) 0.0011(5)
C28 0.0205(7) 0.0226(8) 0.0253(7) 0.0027(6) 0.0082(6) 0.0051(6)
C29 0.0141(6) 0.0189(7) 0.0127(6) -0.0033(5) -0.0018(5) -0.0012(5)
C30 0.0240(7) 0.0265(8) 0.0117(6) -0.0021(5) 0.0005(5) -0.0009(6)
C31 0.0205(7) 0.0152(7) 0.0187(6) -0.0047(5) -0.0009(5) -0.0015(5)
C32 0.0166(7) 0.0297(8) 0.0193(7) -0.0089(6) -0.0040(5) -0.0017(6)
C33 0.0219(7) 0.0161(7) 0.0141(6) -0.0052(5) 0.0024(5) 0.0030(6)
C34 0.0251(8) 0.0256(8) 0.0144(6) -0.0040(6) -0.0001(5) 0.0046(6)
C35 0.0247(8) 0.0325(9) 0.0212(7) -0.0074(6) 0.0014(6) 0.0117(7)
C36 0.0426(10) 0.0164(8) 0.0251(8) -0.0081(6) 0.0089(7) -0.0025(7)
C37 0.0151(7) 0.0363(10) 0.0344(9) 0.0151(7) 0.0070(6) -0.0001(6)
C38 0.0276(8) 0.0341(10) 0.0308(8) 0.0097(7) 0.0110(7) -0.0046(7)
C39 0.0332(9) 0.0247(9) 0.0274(8) 0.0109(7) 0.0041(7) -0.0040(7)
C40 0.0239(7) 0.0217(8) 0.0169(7) 0.0086(6) 0.0005(6) 0.0019(6)

loop_
_atom_type_symbol
_atom_type_description
_atom_type_scat_dispersion_real
_atom_type_scat_dispersion_imag
_atom_type_scat_source
C C 0.0033 0.0016 'International Tables Vol C Tables 4.2.6.8 and 6.1.1.4'
H H 0.0000 0.0000 'International Tables Vol C Tables 4.2.6.8 and 6.1.1.4'
N N 0.0061 0.0033 'International Tables Vol C Tables 4.2.6.8 and 6.1.1.4'
O O 0.0106 0.0060 'International Tables Vol C Tables 4.2.6.8 and 6.1.1.4'
W W -0.8490 6.8722 'International Tables Vol C Tables 4.2.6.8 and 6.1.1.4'

loop_
_geom_angle_atom_site_label_1
_geom_angle_atom_site_label_2
_geom_angle_atom_site_label_3
_geom_angle
_geom_angle_site_symmetry_1
_geom_angle_site_symmetry_3
_geom_angle_publ_flag
N1 W1 C1 105.58(5) . . ?
N1 W1 O3 100.46(5) . . ?
C1 W1 O3 97.73(5) . . ?
N1 W1 O2 99.95(5) . . ?
C1 W1 O2 97.57(5) . . ?
O3 W1 O2 150.10(4) . . ?
N1 W1 O4 100.74(5) . . ?
C1 W1 O4 153.68(5) . . ?
O3 W1 O4 77.18(4) . . ?
O2 W1 O4 77.73(4) . . ?
N1 W1 C3 171.68(5) . . ?
C1 W1 C3 66.15(5) . . ?
O3 W1 C3 80.42(4) . . ?
O2 W1 C3 82.52(4) . . ?
O4 W1 C3 87.53(4) . . ?
C10 O2 W1 131.08(8) . . ?
C16 O3 W1 131.93(8) . . ?
C37 O4 C40 109.40(11) . . ?
C37 O4 W1 122.74(9) . . ?
C40 O4 W1 127.14(8) . . ?
C33 N1 W1 164.01(10) . . ?
C2 C1 C21 117.75(11) . . ?
C2 C1 W1 102.01(9) . . ?
C21 C1 W1 140.23(10) . . ?
O1 C2 C1 128.08(12) . . ?
O1 C2 C3 114.46(12) . . ?
C1 C2 C3 117.46(11) . . ?
C4 C3 C8 120.22(12) . . ?
C4 C3 C2 119.19(11) . . ?
C8 C3 C2 118.25(11) . . ?
C4 C3 W1 103.45(8) . . ?
C8 C3 W1 106.30(8) . . ?
C2 C3 W1 74.38(7) . . ?
C5 C4 C3 119.21(12) . . ?
C5 C4 C9 120.71(12) . . ?
C3 C4 C9 120.05(12) . . ?
C6 C5 C4 120.34(12) . . ?
C6 C5 H5A 119.8 . . ?
C4 C5 H5A 119.8 . . ?
C7 C6 C5 120.51(13) . . ?
C7 C6 H6A 119.7 . . ?
C5 C6 H6A 119.7 . . ?
C6 C7 C8 120.21(13) . . ?
C6 C7 H7A 119.9 . . ?
C8 C7 H7A 119.9 . . ?
C7 C8 C3 119.33(12) . . ?
C7 C8 C15 120.83(12) . . ?
C3 C8 C15 119.85(12) . . ?
C14 C9 C10 120.27(12) . . ?
C14 C9 C4 119.69(12) . . ?
C10 C9 C4 120.03(11) . . ?
O2 C10 C9 118.58(12) . . ?
O2 C10 C11 120.97(12) . . ?
C9 C10 C11 120.40(12) . . ?
C12 C11 C10 116.85(13) . . ?
C12 C11 C25 120.51(12) . . ?
C10 C11 C25 122.64(12) . . ?
C13 C12 C11 122.99(13) . . ?
C13 C12 H12A 118.5 . . ?
C11 C12 H12A 118.5 . . ?
C14 C13 C12 119.48(13) . . ?
C14 C13 H13A 120.3 . . ?
C12 C13 H13A 120.3 . . ?
C13 C14 C9 119.96(13) . . ?
C13 C14 H14A 120.0 . . ?
C9 C14 H14A 120.0 . . ?
C20 C15 C16 120.57(12) . . ?
C20 C15 C8 120.51(12) . . ?
C16 C15 C8 118.90(12) . . ?
O3 C16 C15 118.94(11) . . ?
O3 C16 C17 120.56(11) . . ?
C15 C16 C17 120.41(12) . . ?
C18 C17 C16 116.80(12) . . ?
C18 C17 C29 121.00(12) . . ?
C16 C17 C29 122.20(12) . . ?
C19 C18 C17 122.79(12) . . ?
C19 C18 H18A 118.6 . . ?
C17 C18 H18A 118.6 . . ?
C20 C19 C18 119.81(12) . . ?
C20 C19 H19A 120.1 . . ?
C18 C19 H19A 120.1 . . ?
C19 C20 C15 119.42(12) . . ?
C19 C20 H20A 120.3 . . ?
C15 C20 H20A 120.3 . . ?
C23 C21 C1 111.29(11) . . ?
C23 C21 C24 108.51(12) . . ?
C1 C21 C24 109.98(11) . . ?
C23 C21 C22 108.39(12) . . ?
C1 C21 C22 109.14(11) . . ?
C24 C21 C22 109.50(11) . . ?
C21 C22 H22A 109.5 . . ?
C21 C22 H22B 109.5 . . ?
H22A C22 H22B 109.5 . . ?
C21 C22 H22C 109.5 . . ?
H22A C22 H22C 109.5 . . ?
H22B C22 H22C 109.5 . . ?
C21 C23 H23A 109.5 . . ?
C21 C23 H23B 109.5 . . ?
H23A C23 H23B 109.5 . . ?
C21 C23 H23C 109.5 . . ?
H23A C23 H23C 109.5 . . ?
H23B C23 H23C 109.5 . . ?
C21 C24 H24A 109.5 . . ?
C21 C24 H24B 109.5 . . ?
H24A C24 H24B 109.5 . . ?
C21 C24 H24C 109.5 . . ?
H24A C24 H24C 109.5 . . ?
H24B C24 H24C 109.5 . . ?
C27 C25 C11 109.27(11) . . ?
C27 C25 C26 107.79(12) . . ?
C11 C25 C26 111.99(12) . . ?
C27 C25 C28 110.20(12) . . ?
C11 C25 C28 110.26(12) . . ?
C26 C25 C28 107.29(12) . . ?
C25 C26 H26A 109.5 . . ?
C25 C26 H26B 109.5 . . ?
H26A C26 H26B 109.5 . . ?
C25 C26 H26C 109.5 . . ?
H26A C26 H26C 109.5 . . ?
H26B C26 H26C 109.5 . . ?
C25 C27 H27A 109.5 . . ?
C25 C27 H27B 109.5 . . ?
H27A C27 H27B 109.5 . . ?
C25 C27 H27C 109.5 . . ?
H27A C27 H27C 109.5 . . ?
H27B C27 H27C 109.5 . . ?
C25 C28 H28A 109.5 . . ?
C25 C28 H28B 109.5 . . ?
H28A C28 H28B 109.5 . . ?
C25 C28 H28C 109.5 . . ?
H28A C28 H28C 109.5 . . ?
H28B C28 H28C 109.5 . . ?
C17 C29 C32 111.88(12) . . ?
C17 C29 C31 109.90(11) . . ?
C32 C29 C31 107.11(12) . . ?
C17 C29 C30 109.97(12) . . ?
C32 C29 C30 107.34(12) . . ?
C31 C29 C30 110.59(12) . . ?
C29 C30 H30A 109.5 . . ?
C29 C30 H30B 109.5 . . ?
H30A C30 H30B 109.5 . . ?
C29 C30 H30C 109.5 . . ?
H30A C30 H30C 109.5 . . ?
H30B C30 H30C 109.5 . . ?
C29 C31 H31A 109.5 . . ?
C29 C31 H31B 109.5 . . ?
H31A C31 H31B 109.5 . . ?
C29 C31 H31C 109.5 . . ?
H31A C31 H31C 109.5 . . ?
H31B C31 H31C 109.5 . . ?
C29 C32 H32A 109.5 . . ?
C29 C32 H32B 109.5 . . ?
H32A C32 H32B 109.5 . . ?
C29 C32 H32C 109.5 . . ?
H32A C32 H32C 109.5 . . ?
H32B C32 H32C 109.5 . . ?
N1 C33 C36 110.96(11) . . ?
N1 C33 C34 107.18(11) . . ?
C36 C33 C34 110.14(13) . . ?
N1 C33 C35 108.45(12) . . ?
C36 C33 C35 109.80(13) . . ?
C34 C33 C35 110.27(12) . . ?
C33 C34 H34A 109.5 . . ?
C33 C34 H34B 109.5 . . ?
H34A C34 H34B 109.5 . . ?
C33 C34 H34C 109.5 . . ?
H34A C34 H34C 109.5 . . ?
H34B C34 H34C 109.5 . . ?
C33 C35 H35A 109.5 . . ?
C33 C35 H35B 109.5 . . ?
H35A C35 H35B 109.5 . . ?
C33 C35 H35C 109.5 . . ?
H35A C35 H35C 109.5 . . ?
H35B C35 H35C 109.5 . . ?
C33 C36 H36A 109.5 . . ?
C33 C36 H36B 109.5 . . ?
H36A C36 H36B 109.5 . . ?
C33 C36 H36C 109.5 . . ?
H36A C36 H36C 109.5 . . ?
H36B C36 H36C 109.5 . . ?
O4 C37 C38 104.89(12) . . ?
O4 C37 H37A 110.8 . . ?
C38 C37 H37A 110.8 . . ?
O4 C37 H37B 110.8 . . ?
C38 C37 H37B 110.8 . . ?
H37A C37 H37B 108.8 . . ?
C37 C38 C39 101.90(13) . . ?
C37 C38 H38A 111.4 . . ?
C39 C38 H38A 111.4 . . ?
C37 C38 H38B 111.4 . . ?
C39 C38 H38B 111.4 . . ?
H38A C38 H38B 109.3 . . ?
C40 C39 C38 102.35(13) . . ?
C40 C39 H39A 111.3 . . ?
C38 C39 H39A 111.3 . . ?
C40 C39 H39B 111.3 . . ?
C38 C39 H39B 111.3 . . ?
H39A C39 H39B 109.2 . . ?
O4 C40 C39 104.82(12) . . ?
O4 C40 H40A 110.8 . . ?
C39 C40 H40A 110.8 . . ?
O4 C40 H40B 110.8 . . ?
C39 C40 H40B 110.8 . . ?
H40A C40 H40B 108.9 . . ?

loop_
_geom_bond_atom_site_label_1
_geom_bond_atom_site_label_2
_geom_bond_distance
_geom_bond_site_symmetry_2
_geom_bond_publ_flag
W1 N1 1.7302(11) . ?
W1 C1 1.9568(13) . ?
W1 O3 1.9769(9) . ?
W1 O2 1.9828(9) . ?
W1 O4 2.3023(10) . ?
W1 C3 2.6338(13) . ?
O1 C2 1.2303(16) . ?
O2 C10 1.3626(15) . ?
O3 C16 1.3611(15) . ?
O4 C37 1.4597(17) . ?
O4 C40 1.4666(17) . ?
N1 C33 1.4670(17) . ?
C1 C2 1.4567(18) . ?
C1 C21 1.5271(18) . ?
C2 C3 1.5480(18) . ?
C3 C4 1.4086(18) . ?
C3 C8 1.4105(18) . ?
C4 C5 1.3928(19) . ?
C4 C9 1.4867(18) . ?
C5 C6 1.3924(19) . ?
C5 H5A 0.9500 . ?
C6 C7 1.3912(19) . ?
C6 H6A 0.9500 . ?
C7 C8 1.3923(19) . ?
C7 H7A 0.9500 . ?
C8 C15 1.4850(18) . ?
C9 C14 1.3946(18) . ?
C9 C10 1.4062(19) . ?
C10 C11 1.4183(19) . ?
C11 C12 1.3953(19) . ?
C11 C25 1.5361(19) . ?
C12 C13 1.388(2) . ?
C12 H12A 0.9500 . ?
C13 C14 1.3809(19) . ?
C13 H13A 0.9500 . ?
C14 H14A 0.9500 . ?
C15 C20 1.3936(18) . ?
C15 C16 1.4085(18) . ?
C16 C17 1.4168(18) . ?
C17 C18 1.3967(19) . ?
C17 C29 1.5327(18) . ?
C18 C19 1.3900(19) . ?
C18 H18A 0.9500 . ?
C19 C20 1.3847(19) . ?
C19 H19A 0.9500 . ?
C20 H20A 0.9500 . ?
C21 C23 1.5269(19) . ?
C21 C24 1.5422(19) . ?
C21 C22 1.5444(19) . ?
C22 H22A 0.9800 . ?
C22 H22B 0.9800 . ?
C22 H22C 0.9800 . ?
C23 H23A 0.9800 . ?
C23 H23B 0.9800 . ?
C23 H23C 0.9800 . ?
C24 H24A 0.9800 . ?
C24 H24B 0.9800 . ?
C24 H24C 0.9800 . ?
C25 C27 1.536(2) . ?
C25 C26 1.5370(19) . ?
C25 C28 1.5380(19) . ?
C26 H26A 0.9800 . ?
C26 H26B 0.9800 . ?
C26 H26C 0.9800 . ?
C27 H27A 0.9800 . ?
C27 H27B 0.9800 . ?
C27 H27C 0.9800 . ?
C28 H28A 0.9800 . ?
C28 H28B 0.9800 . ?
C28 H28C 0.9800 . ?
C29 C32 1.5351(19) . ?
C29 C31 1.536(2) . ?
C29 C30 1.545(2) . ?
C30 H30A 0.9800 . ?
C30 H30B 0.9800 . ?
C30 H30C 0.9800 . ?
C31 H31A 0.9800 . ?
C31 H31B 0.9800 . ?
C31 H31C 0.9800 . ?
C32 H32A 0.9800 . ?
C32 H32B 0.9800 . ?
C32 H32C 0.9800 . ?
C33 C36 1.531(2) . ?
C33 C34 1.532(2) . ?
C33 C35 1.532(2) . ?
C34 H34A 0.9800 . ?
C34 H34B 0.9800 . ?
C34 H34C 0.9800 . ?
C35 H35A 0.9800 . ?
C35 H35B 0.9800 . ?
C35 H35C 0.9800 . ?
C36 H36A 0.9800 . ?
C36 H36B 0.9800 . ?
C36 H36C 0.9800 . ?
C37 C38 1.518(2) . ?
C37 H37A 0.9900 . ?
C37 H37B 0.9900 . ?
C38 C39 1.519(2) . ?
C38 H38A 0.9900 . ?
C38 H38B 0.9900 . ?
C39 C40 1.516(2) . ?
C39 H39A 0.9900 . ?
C39 H39B 0.9900 . ?
C40 H40A 0.9900 . ?
C40 H40B 0.9900 . ?
